data_4061687
loop_
_publ_author_name
'Esteruelas, M. A.'
'L\'opez, A. M. L.'
'Mateo, A. C.'
'O\~nate, E.'

_publ_section_title
;
New Titanium Complexes Containing a Cyclopentadienyl Ligand with a Pendant
Aminoalkyl Substituent: Preparation, Behavior of the Amino Group, and Catalytic
Hydroamination of Alkynes
;
_journal_name_full Organometallics
_journal_paper_doi 10.1021/om050542v
_journal_year 2005
_chemical_formula_sum 'C11 H20 Cl N Ti'
_chemical_formula_weight 249.63
_space_group_IT_number 19
_symmetry_cell_setting orthorhombic
_symmetry_space_group_name_Hall 'P 2ac 2ab'
_symmetry_space_group_name_H-M 'P 21 21 21'
_cell_angle_alpha 90.000(3)
_cell_angle_beta 90.000(3)
_cell_angle_gamma 90.000(4)
_cell_formula_units_Z 4
_cell_length_a 8.9192(16)
_cell_length_b 9.1904(16)
_cell_length_c 15.249(3)
_cell_measurement_temperature 100(2)
_cell_volume 1250.0(4)
_diffrn_ambient_temperature 100(2)
_exptl_crystal_density_diffrn 1.326
_cod_database_code 4061687

loop_
_symmetry_equiv_pos_as_xyz
'x, y, z'
'-x+1/2, -y, z+1/2'
'-x, y+1/2, -z+1/2'
'x+1/2, -y+1/2, -z'

loop_
_atom_site_label
_atom_site_type_symbol
_atom_site_fract_x
_atom_site_fract_y
_atom_site_fract_z
_atom_site_U_iso_or_equiv
_atom_site_adp_type
_atom_site_occupancy
_atom_site_symmetry_multiplicity
_atom_site_calc_flag
_atom_site_refinement_flags
_atom_site_disorder_assembly
_atom_site_disorder_group
Ti Ti 0.72143(9) 0.54440(9) 0.87602(6) 0.0219(2) Uani 1 1 d . . .
Cl Cl 0.66835(15) 0.58714(15) 1.02304(8) 0.0400(4) Uani 1 1 d . . .
N N 0.9449(4) 0.4339(5) 0.9386(3) 0.0282(10) Uani 1 1 d . . .
C1 C 0.4821(5) 0.5488(6) 0.8598(3) 0.0397(14) Uani 1 1 d . . .
H1A H 0.4573 0.5347 0.7977 0.060 Uiso 1 1 calc R . .
H1B H 0.4432 0.6430 0.8795 0.060 Uiso 1 1 calc R . .
H1C H 0.4368 0.4708 0.8946 0.060 Uiso 1 1 calc R . .
C2 C 0.6948(6) 0.3375(5) 0.8151(3) 0.0305(13) Uani 1 1 d . . .
H2A H 0.6563 0.2675 0.8580 0.046 Uiso 1 1 calc R . .
H2B H 0.7919 0.3039 0.7929 0.046 Uiso 1 1 calc R . .
H2C H 0.6238 0.3459 0.7663 0.046 Uiso 1 1 calc R . .
C3 C 0.9339(5) 0.6431(5) 0.8055(3) 0.0247(12) Uani 1 1 d . . .
C4 C 0.8321(6) 0.5985(6) 0.7396(3) 0.0291(12) Uani 1 1 d . . .
H4 H 0.8496 0.5232 0.6982 0.035 Uiso 1 1 calc R . .
C5 C 0.7008(6) 0.6830(5) 0.7451(3) 0.0311(12) Uani 1 1 d . . .
H5 H 0.6146 0.6746 0.7089 0.037 Uiso 1 1 calc R . .
C6 C 0.7211(6) 0.7812(5) 0.8136(3) 0.0310(12) Uani 1 1 d . . .
H6 H 0.6509 0.8527 0.8319 0.037 Uiso 1 1 calc R . .
C7 C 0.8626(5) 0.7568(5) 0.8511(3) 0.0266(12) Uani 1 1 d . . .
H7 H 0.9035 0.8088 0.8993 0.032 Uiso 1 1 calc R . .
C8 C 1.0797(5) 0.5754(5) 0.8252(3) 0.0302(12) Uani 1 1 d . . .
H8A H 1.1366 0.6382 0.8661 0.036 Uiso 1 1 calc R . .
H8B H 1.1387 0.5660 0.7705 0.036 Uiso 1 1 calc R . .
C9 C 1.0578(5) 0.4260(5) 0.8660(3) 0.0319(12) Uani 1 1 d . . .
H9A H 1.0229 0.3567 0.8207 0.038 Uiso 1 1 calc R . .
H9B H 1.1546 0.3902 0.8894 0.038 Uiso 1 1 calc R . .
C10 C 0.9221(5) 0.2844(5) 0.9719(4) 0.0373(14) Uani 1 1 d . . .
H10A H 1.0183 0.2442 0.9913 0.056 Uiso 1 1 calc R . .
H10B H 0.8808 0.2234 0.9250 0.056 Uiso 1 1 calc R . .
H10C H 0.8520 0.2865 1.0214 0.056 Uiso 1 1 calc R . .
C11 C 1.0119(5) 0.5211(5) 1.0105(3) 0.0331(13) Uani 1 1 d . . .
H11A H 1.1141 0.4867 1.0220 0.050 Uiso 1 1 calc R . .
H11B H 0.9512 0.5103 1.0637 0.050 Uiso 1 1 calc R . .
H11C H 1.0149 0.6238 0.9933 0.050 Uiso 1 1 calc R . .

loop_
_atom_site_aniso_label
_atom_site_aniso_U_11
_atom_site_aniso_U_22
_atom_site_aniso_U_33
_atom_site_aniso_U_23
_atom_site_aniso_U_13
_atom_site_aniso_U_12
Ti 0.0219(4) 0.0268(4) 0.0171(4) 0.0009(4) 0.0008(4) 0.0003(4)
Cl 0.0483(9) 0.0483(9) 0.0233(7) 0.0041(6) 0.0093(6) 0.0130(7)
N 0.027(2) 0.027(3) 0.030(2) 0.003(2) 0.0024(17) -0.001(2)
C1 0.027(3) 0.047(3) 0.046(4) 0.006(3) 0.001(2) -0.005(3)
C2 0.030(3) 0.037(3) 0.025(3) -0.004(2) -0.003(2) -0.003(2)
C3 0.029(3) 0.029(3) 0.016(3) 0.004(2) 0.002(2) -0.002(2)
C4 0.039(3) 0.031(3) 0.018(3) 0.000(2) 0.003(2) -0.009(2)
C5 0.031(3) 0.043(3) 0.019(3) 0.006(2) -0.002(2) -0.006(3)
C6 0.029(3) 0.034(3) 0.029(3) 0.009(2) 0.002(3) 0.007(3)
C7 0.031(3) 0.035(3) 0.013(3) -0.003(2) -0.001(2) 0.000(2)
C8 0.031(3) 0.036(3) 0.024(3) 0.005(2) 0.006(2) 0.000(2)
C9 0.027(3) 0.030(3) 0.039(3) -0.006(3) 0.000(2) 0.010(2)
C10 0.031(3) 0.032(3) 0.049(4) 0.009(3) -0.002(3) 0.002(2)
C11 0.032(3) 0.046(4) 0.021(3) 0.003(3) -0.008(2) 0.004(3)

loop_
_geom_bond_atom_site_label_1
_geom_bond_atom_site_label_2
_geom_bond_distance
_geom_bond_site_symmetry_2
_geom_bond_publ_flag
Ti C2 2.130(4) . ?
Ti C1 2.149(5) . ?
Ti Cl 2.3247(15) . ?
Ti C7 2.354(5) . ?
Ti C4 2.355(5) . ?
Ti C3 2.360(5) . ?
Ti C5 2.375(5) . ?
Ti C6 2.375(5) . ?
Ti N 2.432(4) . ?
N C10 1.479(6) . ?
N C11 1.484(6) . ?
N C9 1.499(6) . ?
C1 H1A 0.9800 . ?
C1 H1B 0.9800 . ?
C1 H1C 0.9800 . ?
C2 H2A 0.9800 . ?
C2 H2B 0.9800 . ?
C2 H2C 0.9800 . ?
C3 C7 1.407(6) . ?
C3 C4 1.415(6) . ?
C3 C8 1.473(6) . ?
C4 C5 1.407(7) . ?
C4 H4 0.9500 . ?
C5 C6 1.391(6) . ?
C5 H5 0.9500 . ?
C6 C7 1.403(7) . ?
C6 H6 0.9500 . ?
C7 H7 0.9500 . ?
C8 C9 1.520(7) . ?
C8 H8A 0.9900 . ?
C8 H8B 0.9900 . ?
C9 H9A 0.9900 . ?
C9 H9B 0.9900 . ?
C10 H10A 0.9800 . ?
C10 H10B 0.9800 . ?
C10 H10C 0.9800 . ?
C11 H11A 0.9800 . ?
C11 H11B 0.9800 . ?
C11 H11C 0.9800 . ?
